data_4516957
loop_
_publ_author_name
'Das, Sujoy'
'Rissanen, Kari'
'Sahoo, Prithidipa'

_publ_section_title
;
 Rare Crystal Structure of Open Spirolactam Ring along with the
 Closed-Ring Form of a Rhodamine Derivative: Sensing of Cu<sup>2+</sup>
 Ions from Spinach.
;
_journal_issue 3
_journal_name_full 'ACS omega'
_journal_page_first 5270
_journal_page_last 5274
_journal_paper_doi 10.1021/acsomega.9b00053
_journal_volume 4
_journal_year 2019
_chemical_formula_moiety '2(Cl O4), C41 H44 N5 O4, 2(H2 O)'
_chemical_formula_sum 'C41 H48 Cl2 N5 O14'
_chemical_formula_weight 905.74
_space_group_crystal_system monoclinic
_space_group_IT_number 14
_space_group_name_Hall '-P 2yn'
_space_group_name_H-M_alt 'P 1 21/n 1'
_atom_sites_solution_hydrogens mixed
_atom_sites_solution_primary dual
_audit_creation_date 2018-08-06
_audit_creation_method
;
Olex2 1.2
(compiled 2018.05.29 svn.r3508 for OlexSys, GUI svn.r5506)
;
_cell_angle_alpha 90
_cell_angle_beta 96.467(4)
_cell_angle_gamma 90
_cell_formula_units_Z 4
_cell_length_a 14.698(6)
_cell_length_b 19.777(8)
_cell_length_c 15.179(6)
_cell_measurement_reflns_used 5777
_cell_measurement_temperature 296(2)
_cell_measurement_theta_max 25.38
_cell_measurement_theta_min 2.29
_cell_volume 4384(3)
_computing_cell_refinement 'Bruker SAINT'
_computing_data_collection 'Bruker APEX2'
_computing_data_reduction 'Bruker SAINT'
_computing_molecular_graphics 'Olex2 (Dolomanov et al., 2009)'
_computing_publication_material 'Olex2 (Dolomanov et al., 2009)'
_computing_structure_refinement 'ShelXL (Sheldrick, 2015)'
_computing_structure_solution 'ShelXT (Sheldrick, 2015)'
_diffrn_ambient_temperature 296.15
_diffrn_measured_fraction_theta_full 0.998
_diffrn_measured_fraction_theta_max 0.998
_diffrn_measurement_device_type 'Bruker APEX-II CCD'
_diffrn_measurement_method '\f and \w scans'
_diffrn_radiation_type MoK\a
_diffrn_radiation_wavelength 0.71073
_diffrn_reflns_av_R_equivalents 0.1014
_diffrn_reflns_av_unetI/netI 0.0669
_diffrn_reflns_Laue_measured_fraction_full 0.998
_diffrn_reflns_Laue_measured_fraction_max 0.998
_diffrn_reflns_limit_h_max 17
_diffrn_reflns_limit_h_min -17
_diffrn_reflns_limit_k_max 23
_diffrn_reflns_limit_k_min -23
_diffrn_reflns_limit_l_max 18
_diffrn_reflns_limit_l_min -18
_diffrn_reflns_number 50990
_diffrn_reflns_point_group_measured_fraction_full 0.998
_diffrn_reflns_point_group_measured_fraction_max 0.998
_diffrn_reflns_theta_full 25.000
_diffrn_reflns_theta_max 25.000
_diffrn_reflns_theta_min 2.463
_exptl_absorpt_coefficient_mu 0.220
_exptl_absorpt_correction_T_max 0.978
_exptl_absorpt_correction_T_min 0.954
_exptl_absorpt_correction_type multi-scan
_exptl_absorpt_process_details 'SADABS 2014/5'
_exptl_crystal_colour violet
_exptl_crystal_colour_primary violet
_exptl_crystal_density_diffrn 1.372
_exptl_crystal_density_meas ?
_exptl_crystal_density_method 'not measured'
_exptl_crystal_description cubic
_exptl_crystal_F_000 1900
_exptl_crystal_size_max 0.26
_exptl_crystal_size_mid 0.18
_exptl_crystal_size_min 0.1
_refine_diff_density_max 0.789
_refine_diff_density_min -0.748
_refine_diff_density_rms 0.097
_refine_ls_extinction_method none
_refine_ls_goodness_of_fit_ref 1.050
_refine_ls_hydrogen_treatment constr
_refine_ls_matrix_type full
_refine_ls_number_parameters 587
_refine_ls_number_reflns 7706
_refine_ls_number_restraints 6
_refine_ls_restrained_S_all 1.053
_refine_ls_R_factor_all 0.1428
_refine_ls_R_factor_gt 0.0786
_refine_ls_shift/su_max 0.000
_refine_ls_shift/su_mean 0.000
_refine_ls_structure_factor_coef Fsqd
_refine_ls_weighting_details 'w=1/[\s^2^(Fo^2^)+(0.1331P)^2^+5.8677P] where P=(Fo^2^+2Fc^2^)/3'
_refine_ls_weighting_scheme calc
_refine_ls_wR_factor_gt 0.2088
_refine_ls_wR_factor_ref 0.2764
_reflns_Friedel_coverage 0.000
_reflns_number_gt 4402
_reflns_number_total 7706
_reflns_threshold_expression 'I > 2\s(I)'
_cod_data_source_file ao9b00053_si_002.cif
_cod_data_source_block QRA_open
_cod_depositor_comments
;
The following automatic conversions were performed:

data item '_exptl_absorpt_correction_type' value 'Multi-scan' was
changed to 'multi-scan' in accordance with the
/home/saulius/struct/COD-crude-data/automatic-downloads/DataCite-retrospective/ACS/depositions/lib/dictionaries/cif_core.dic
dictionary named 'cif_core.dic' version 2.4.2 last updated on
2011-04-26.

data item '_exptl_crystal_density_meas' value 'not measured' was
changed to '?' -- the value is perceived as not measured.

Automatic conversion script
Id: cif_fix_values 6909 2019-04-08 15:41:33Z antanas 
;
_cod_database_code 4516957
_shelx_shelxl_version_number 2017/1
_shelx_space_group_comment
;
The symmetry employed for this shelxl refinement is uniquely defined
by the following loop, which should always be used as a source of
symmetry information in preference to the above space-group names.
They are only intended as comments.
;
_olex2_refinement_description
;
1. Fixed Uiso
 At 1.2 times of:
  All C(H) groups, All C(H,H) groups, All N(H) groups
 At 1.5 times of:
  All C(H,H,H) groups, All O(H,H) groups
2. Restrained distances
 Cl01-O01B
 1.45 with sigma of 0.02
 Cl01-O01I
 1.45 with sigma of 0.02
 Cl01-O2AA
 1.45 with sigma of 0.02
 Cl01-O01H
 1.45 with sigma of 0.02
 N011-C0AA
 1.525 with sigma of 0.02
 C0AA-C1
 1.54 with sigma of 0.02
3. Uiso/Uaniso restraints and constraints
Uanis(C01L) = Uanis(C0AA)
Uanis(C1) = Uanis(C01N)
4. Others
 Fixed Sof: Cl(0.85) C01L(0.6) H01W(0.6) H01X(0.6) C01N(0.6) H01Y(0.6) H(0.6)
 HA(0.6) C1(0.4) H1A(0.4) H1B(0.4) H1C(0.4) C0AA(0.4) H0AA(0.4) H0AB(0.4)
 O1(0.5) O2(0.5) O0AA(0.5) O4(0.25) O1AA(0.5) Cl1(0.15) O3AA(0.25) O4AA(0.25)
 O5AA(0.25) O8AA(0.25) O9AA(0.25) O8(0.25) O5(0.25)
5.a Free rotating group:
 O00H(H00C,H00D), O00Q(H00E,H00F)
5.b Secondary CH2 refined with riding coordinates:
 C00X(H00A,H00B), C010(H01A,H01B), C013(H01C,H01D), C016(H01E,H01F), C017(H01G,
 H01H), C01A(H01I,H01J), C01L(H01W,H01X), C0AA(H0AA,H0AB)
5.c Aromatic/amide H refined with riding coordinates:
 N006(H006), N008(H008), C00J(H00J), C00K(H00K), C00M(H00M), C00N(H00N),
 C00P(H00P), C00S(H00S), C00T(H00T), C00U(H00U), C00V(H00V), C00W(H00W),
 C015(H015), C018(H018), C019(H019), C01C(H01K), C01D(H01L), C01E(H01M)
5.d Idealised Me refined as rotating group:
 C01G(H01N,H01O,H01P), C01J(H01Q,H01R,H01S), C01K(H01T,H01U,H01V), C01N(H01Y,H,
 HA), C1(H1A,H1B,H1C)
;
_olex2_submission_special_instructions 'No special instructions were received'

loop_
_space_group_symop_operation_xyz
'x, y, z'
'-x+1/2, y+1/2, -z+1/2'
'-x, -y, -z'
'x-1/2, -y-1/2, z-1/2'

loop_
_atom_site_label
_atom_site_type_symbol
_atom_site_fract_x
_atom_site_fract_y
_atom_site_fract_z
_atom_site_U_iso_or_equiv
_atom_site_adp_type
_atom_site_occupancy
_atom_site_site_symmetry_order
_atom_site_calc_flag
_atom_site_refinement_flags_posn
_atom_site_refinement_flags_occupancy
_atom_site_disorder_assembly
_atom_site_disorder_group
Cl01 Cl 0.37711(13) 0.33825(7) 0.75119(11) 0.0810(5) Uani 1 1 d D . . .
Cl Cl 0.08019(18) 0.66523(13) 0.13310(16) 0.0757(8) Uiso 0.85 1 d . P . .
O003 O 0.16666(19) 0.46863(13) 0.55769(18) 0.0369(7) Uani 1 1 d . . . .
O004 O 0.2649(2) 0.67423(16) 0.4558(2) 0.0504(8) Uani 1 1 d . . . .
O005 O 0.3576(2) 0.53596(15) 0.5314(2) 0.0504(8) Uani 1 1 d . . . .
N006 N 0.2356(3) 0.75516(18) 0.5522(3) 0.0476(10) Uani 1 1 d . . . .
H006 H 0.194302 0.780245 0.571300 0.057 Uiso 1 1 calc R . . .
O007 O 0.4033(3) 0.58984(18) 0.7537(2) 0.0722(11) Uani 1 1 d . . . .
N008 N 0.3580(3) 0.64422(18) 0.6271(3) 0.0482(10) Uani 1 1 d . . . .
H008 H 0.342566 0.640019 0.570982 0.058 Uiso 1 1 calc R . . .
C009 C 0.1530(3) 0.52199(19) 0.6118(3) 0.0320(9) Uani 1 1 d . . . .
N00A N 0.3149(3) 0.5660(2) 0.3611(3) 0.0529(10) Uani 1 1 d . . . .
C00B C 0.0965(3) 0.58930(19) 0.4825(3) 0.0324(9) Uani 1 1 d . . . .
C00C C 0.1182(3) 0.58375(19) 0.5740(3) 0.0315(9) Uani 1 1 d . . . .
C00D C 0.1054(3) 0.53233(19) 0.4289(3) 0.0330(9) Uani 1 1 d . . . .
N00E N 0.1350(3) 0.3551(2) 0.2825(3) 0.0541(11) Uani 1 1 d . . . .
C00F C 0.1407(3) 0.4716(2) 0.4689(3) 0.0332(9) Uani 1 1 d . . . .
C00G C 0.0598(3) 0.6540(2) 0.4432(3) 0.0356(10) Uani 1 1 d . . . .
O00H O 0.5193(4) 0.5521(2) 0.9021(3) 0.0880(13) Uani 1 1 d . . . .
H00C H 0.480602 0.562777 0.858376 0.132 Uiso 1 1 d G . . .
H00D H 0.522573 0.509276 0.899791 0.132 Uiso 1 1 d G . . .
C00I C 0.2106(3) 0.7128(2) 0.4871(3) 0.0390(10) Uani 1 1 d . . . .
C00J C 0.1518(3) 0.4137(2) 0.4226(3) 0.0402(10) Uani 1 1 d . . . .
H00J H 0.176331 0.375366 0.451770 0.048 Uiso 1 1 calc R . . .
C00K C -0.0296(3) 0.6566(2) 0.4044(3) 0.0421(11) Uani 1 1 d . . . .
H00K H -0.063963 0.617033 0.397800 0.050 Uiso 1 1 calc R . . .
C00L C 0.1114(3) 0.7139(2) 0.4515(3) 0.0372(10) Uani 1 1 d . . . .
C00M C 0.1052(3) 0.6351(2) 0.6368(3) 0.0380(10) Uani 1 1 d . . . .
H00M H 0.080332 0.676189 0.616364 0.046 Uiso 1 1 calc R . . .
C00N C 0.1274(3) 0.6269(2) 0.7246(3) 0.0406(10) Uani 1 1 d . . . .
H00N H 0.117999 0.662298 0.762789 0.049 Uiso 1 1 calc R . . .
C00O C 0.1259(3) 0.4120(2) 0.3304(3) 0.0417(11) Uani 1 1 d . . . .
C00P C 0.1765(3) 0.5120(2) 0.6991(3) 0.0428(11) Uani 1 1 d . . . .
H00P H 0.200332 0.470523 0.719317 0.051 Uiso 1 1 calc R . . .
O00Q O 0.5451(3) 0.4167(2) 0.9393(3) 0.0949(14) Uani 1 1 d . . . .
H00E H 0.489530 0.413475 0.949385 0.142 Uiso 1 1 d G . . .
H00F H 0.553349 0.382884 0.906472 0.142 Uiso 1 1 d G . . .
C00R C 0.1650(3) 0.5646(2) 0.7603(3) 0.0448(11) Uani 1 1 d . . . .
C00S C 0.0929(3) 0.4731(2) 0.2888(3) 0.0463(11) Uani 1 1 d . . . .
H00S H 0.077739 0.473826 0.227640 0.056 Uiso 1 1 calc R . . .
C00T C 0.0714(3) 0.7742(2) 0.4224(3) 0.0482(12) Uani 1 1 d . . . .
H00T H 0.105310 0.814018 0.428044 0.058 Uiso 1 1 calc R . . .
C00U C 0.0832(3) 0.5301(2) 0.3359(3) 0.0423(11) Uani 1 1 d . . . .
H00U H 0.061207 0.569006 0.306267 0.051 Uiso 1 1 calc R . . .
C00V C -0.0188(4) 0.7759(2) 0.3849(3) 0.0537(13) Uani 1 1 d . . . .
H00V H -0.045695 0.816759 0.366227 0.064 Uiso 1 1 calc R . . .
C00W C -0.0684(4) 0.7170(3) 0.3754(3) 0.0537(13) Uani 1 1 d . . . .
H00W H -0.128723 0.717990 0.349109 0.064 Uiso 1 1 calc R . . .
C00X C 0.3292(4) 0.7619(2) 0.5934(4) 0.0554(13) Uani 1 1 d . . . .
H00A H 0.337436 0.806899 0.618397 0.067 Uiso 1 1 calc R . . .
H00B H 0.370432 0.757236 0.548142 0.067 Uiso 1 1 calc R . . .
C00Y C 0.3699(3) 0.4856(2) 0.4739(3) 0.0490(12) Uani 1 1 d . . . .
C00Z C 0.3828(3) 0.5893(2) 0.6731(3) 0.0479(11) Uani 1 1 d . . . .
C010 C 0.3881(3) 0.5252(2) 0.6236(3) 0.0501(12) Uani 1 1 d . . . .
H01A H 0.450707 0.508819 0.630131 0.060 Uiso 1 1 calc R . . .
H01B H 0.350011 0.491222 0.647535 0.060 Uiso 1 1 calc R . . .
N011 N 0.1879(4) 0.5580(3) 0.8468(3) 0.0768(15) Uani 1 1 d D . . .
C012 C 0.3480(3) 0.5033(3) 0.3839(3) 0.0507(12) Uani 1 1 d . . . .
C013 C 0.3552(4) 0.7108(2) 0.6653(3) 0.0554(13) Uani 1 1 d . . . .
H01C H 0.414717 0.721973 0.696083 0.066 Uiso 1 1 calc R . . .
H01D H 0.310788 0.711683 0.707976 0.066 Uiso 1 1 calc R . . .
C014 C 0.3598(3) 0.4570(3) 0.3156(4) 0.0646(16) Uani 1 1 d . . . .
C015 C 0.4007(3) 0.4217(3) 0.4950(4) 0.0630(15) Uani 1 1 d . . . .
H015 H 0.415105 0.409339 0.554036 0.076 Uiso 1 1 calc R . . .
C016 C 0.1797(4) 0.2937(3) 0.3225(4) 0.0682(16) Uani 1 1 d . . . .
H01E H 0.228404 0.307167 0.367642 0.082 Uiso 1 1 calc R . . .
H01F H 0.207393 0.269089 0.277118 0.082 Uiso 1 1 calc R . . .
C017 C 0.0952(4) 0.3481(3) 0.1909(4) 0.0701(16) Uani 1 1 d . . . .
H01G H 0.043402 0.378582 0.180311 0.084 Uiso 1 1 calc R . . .
H01H H 0.072440 0.302341 0.181645 0.084 Uiso 1 1 calc R . . .
C018 C 0.2947(4) 0.5851(3) 0.2776(4) 0.0698(16) Uani 1 1 d . . . .
H018 H 0.271304 0.628182 0.265002 0.084 Uiso 1 1 calc R . . .
C019 C 0.3916(4) 0.3914(4) 0.3402(5) 0.081(2) Uani 1 1 d . . . .
H019 H 0.399598 0.359586 0.296623 0.097 Uiso 1 1 calc R . . .
C01A C 0.1729(4) 0.6113(3) 0.9111(3) 0.0680(16) Uani 1 1 d . . . .
H01I H 0.167993 0.590737 0.968372 0.082 Uiso 1 1 calc R . . .
H01J H 0.115480 0.633941 0.892303 0.082 Uiso 1 1 calc R . . .
O01B O 0.3973(4) 0.3191(3) 0.8423(4) 0.126(2) Uani 1 1 d D . . .
C01C C 0.4106(4) 0.3747(3) 0.4270(6) 0.080(2) Uani 1 1 d . . . .
H01K H 0.430628 0.331161 0.441966 0.096 Uiso 1 1 calc R . . .
C01D C 0.3082(5) 0.5415(4) 0.2087(4) 0.087(2) Uani 1 1 d . . . .
H01L H 0.295254 0.555244 0.150051 0.104 Uiso 1 1 calc R . . .
C01E C 0.3404(4) 0.4790(4) 0.2284(5) 0.085(2) Uani 1 1 d . . . .
H01M H 0.350024 0.449696 0.182412 0.102 Uiso 1 1 calc R . . .
C01G C 0.1153(5) 0.2477(3) 0.3634(5) 0.089(2) Uani 1 1 d . . . .
H01N H 0.067061 0.233992 0.319113 0.133 Uiso 1 1 calc GR . . .
H01O H 0.089632 0.271122 0.410202 0.133 Uiso 1 1 calc GR . . .
H01P H 0.147984 0.208540 0.387139 0.133 Uiso 1 1 calc GR . . .
O01H O 0.4352(6) 0.3905(3) 0.7371(5) 0.178(3) Uani 1 1 d D . . .
O01I O 0.3995(7) 0.2848(3) 0.6982(5) 0.174(3) Uani 1 1 d D . . .
C01J C 0.2492(5) 0.6629(4) 0.9205(5) 0.098(2) Uani 1 1 d . . . .
H01Q H 0.256226 0.681993 0.863526 0.147 Uiso 1 1 calc GR . . .
H01R H 0.305335 0.641467 0.944023 0.147 Uiso 1 1 calc GR . . .
H01S H 0.234515 0.698169 0.960085 0.147 Uiso 1 1 calc GR . . .
C01K C 0.1611(6) 0.3628(5) 0.1251(5) 0.121(3) Uani 1 1 d . . . .
H01T H 0.130685 0.357610 0.066152 0.181 Uiso 1 1 calc GR . . .
H01U H 0.211711 0.331981 0.133930 0.181 Uiso 1 1 calc GR . . .
H01V H 0.183134 0.408368 0.133081 0.181 Uiso 1 1 calc GR . . .
C01L C 0.2580(9) 0.5054(6) 0.8813(6) 0.075(3) Uani 0.6 1 d . P A 1
H01W H 0.289683 0.487390 0.833762 0.090 Uiso 0.6 1 calc R P A 1
H01X H 0.302626 0.524392 0.926575 0.090 Uiso 0.6 1 calc R P A 1
C01N C 0.2016(13) 0.4521(7) 0.9192(11) 0.124(5) Uani 0.6 1 d . P A 1
H01Y H 0.239553 0.413834 0.936834 0.185 Uiso 0.6 1 calc GR P A 1
H H 0.153046 0.438345 0.875256 0.185 Uiso 0.6 1 calc GR P A 1
HA H 0.176054 0.469896 0.969890 0.185 Uiso 0.6 1 calc GR P A 1
O2AA O 0.2889(5) 0.3591(5) 0.7292(7) 0.217(4) Uani 1 1 d D . . .
C1 C 0.2882(14) 0.4704(11) 0.9212(16) 0.124(5) Uani 0.4 1 d D P A 2
H1A H 0.327172 0.485524 0.878522 0.185 Uiso 0.4 1 calc GR P A 2
H1B H 0.296194 0.422603 0.930438 0.185 Uiso 0.4 1 calc GR P A 2
H1C H 0.303958 0.493730 0.976258 0.185 Uiso 0.4 1 calc GR P A 2
C0AA C 0.1895(13) 0.4849(8) 0.8873(10) 0.075(3) Uani 0.4 1 d D P A 2
H0AA H 0.151301 0.482739 0.935331 0.090 Uiso 0.4 1 calc R P A 2
H0AB H 0.167068 0.452157 0.842373 0.090 Uiso 0.4 1 calc R P A 2
O1 O 0.0467(8) 0.6963(7) 0.0477(8) 0.080(3) Uiso 0.5 1 d . P . .
O2 O -0.0014(7) 0.6409(6) 0.1751(8) 0.097(3) Uiso 0.5 1 d . P . .
O0AA O 0.0967(10) 0.5908(6) 0.1181(7) 0.110(3) Uiso 0.5 1 d . P . .
O4 O 0.147(2) 0.7004(16) 0.174(2) 0.141(9) Uiso 0.25 1 d . P . .
O1AA O 0.1718(9) 0.6651(8) 0.1269(9) 0.127(4) Uiso 0.5 1 d . P . .
Cl1 Cl 0.0581(7) 0.6458(6) 0.1185(6) 0.043(2) Uiso 0.15 1 d . P . .
O3AA O 0.0193(15) 0.6679(11) 0.0413(14) 0.086(6) Uiso 0.25 1 d . P . .
O4AA O 0.1495(12) 0.6176(9) 0.1299(10) 0.064(4) Uiso 0.25 1 d . P . .
O5AA O 0.0757(18) 0.7214(12) 0.1921(16) 0.108(7) Uiso 0.25 1 d . P . .
O8AA O 0.0251(18) 0.6089(14) 0.1267(16) 0.111(7) Uiso 0.25 1 d . P . .
O9AA O 0.0289(14) 0.6752(11) 0.2002(12) 0.078(5) Uiso 0.25 1 d . P . .
O8 O 0.0537(16) 0.7151(12) 0.0781(17) 0.095(8) Uiso 0.25 1 d . P . .
O5 O 0.1172(18) 0.6935(12) 0.2224(17) 0.102(7) Uiso 0.25 1 d . P . .

loop_
_atom_site_aniso_label
_atom_site_aniso_U_11
_atom_site_aniso_U_22
_atom_site_aniso_U_33
_atom_site_aniso_U_23
_atom_site_aniso_U_13
_atom_site_aniso_U_12
Cl01 0.1080(13) 0.0509(9) 0.0803(11) 0.0164(8) -0.0066(9) 0.0054(8)
O003 0.0497(18) 0.0278(15) 0.0316(16) 0.0004(12) -0.0023(13) -0.0001(12)
O004 0.054(2) 0.0481(19) 0.0481(19) -0.0045(15) 0.0004(16) 0.0036(16)
O005 0.059(2) 0.0445(18) 0.0453(19) -0.0030(15) -0.0044(16) 0.0047(15)
N006 0.052(2) 0.035(2) 0.053(2) -0.0035(18) -0.0060(19) -0.0047(17)
O007 0.108(3) 0.062(2) 0.042(2) 0.0049(18) -0.013(2) -0.003(2)
N008 0.058(3) 0.041(2) 0.042(2) -0.0037(18) -0.0099(19) 0.0006(18)
C009 0.036(2) 0.028(2) 0.032(2) -0.0011(17) 0.0020(18) -0.0032(17)
N00A 0.048(2) 0.065(3) 0.046(3) -0.001(2) 0.0056(19) 0.000(2)
C00B 0.034(2) 0.029(2) 0.033(2) 0.0028(17) 0.0010(18) -0.0020(17)
C00C 0.037(2) 0.029(2) 0.028(2) 0.0028(17) 0.0001(18) -0.0016(17)
C00D 0.036(2) 0.030(2) 0.032(2) 0.0017(17) -0.0003(18) -0.0039(17)
N00E 0.067(3) 0.048(2) 0.047(2) -0.0142(19) 0.005(2) -0.001(2)
C00F 0.035(2) 0.032(2) 0.031(2) -0.0006(17) -0.0004(18) -0.0046(17)
C00G 0.044(3) 0.032(2) 0.029(2) 0.0038(17) 0.0005(19) -0.0025(18)
O00H 0.113(4) 0.085(3) 0.066(3) 0.012(2) 0.009(2) 0.020(3)
C00I 0.051(3) 0.028(2) 0.037(2) 0.0054(19) 0.002(2) -0.005(2)
C00J 0.043(3) 0.033(2) 0.044(3) -0.0015(19) 0.002(2) 0.0001(18)
C00K 0.047(3) 0.040(2) 0.037(2) 0.003(2) -0.005(2) -0.002(2)
C00L 0.047(3) 0.030(2) 0.033(2) 0.0046(18) -0.0011(19) -0.0004(19)
C00M 0.046(3) 0.032(2) 0.035(2) -0.0007(18) 0.002(2) -0.0038(19)
C00N 0.049(3) 0.041(2) 0.032(2) -0.0078(19) 0.005(2) -0.003(2)
C00O 0.046(3) 0.039(2) 0.041(3) -0.009(2) 0.007(2) -0.005(2)
C00P 0.052(3) 0.041(3) 0.034(2) 0.005(2) -0.002(2) 0.005(2)
O00Q 0.111(4) 0.086(3) 0.089(3) -0.011(3) 0.015(3) 0.016(3)
C00R 0.055(3) 0.051(3) 0.027(2) -0.001(2) -0.001(2) -0.002(2)
C00S 0.058(3) 0.050(3) 0.030(2) -0.007(2) 0.003(2) -0.005(2)
C00T 0.062(3) 0.030(2) 0.050(3) 0.006(2) -0.003(2) -0.001(2)
C00U 0.054(3) 0.039(2) 0.033(2) -0.0005(19) -0.001(2) -0.002(2)
C00V 0.068(4) 0.038(3) 0.052(3) 0.012(2) -0.007(3) 0.010(2)
C00W 0.054(3) 0.055(3) 0.049(3) 0.007(2) -0.009(2) 0.003(2)
C00X 0.060(3) 0.038(3) 0.064(3) -0.005(2) -0.013(3) -0.012(2)
C00Y 0.035(3) 0.047(3) 0.064(3) -0.012(2) 0.003(2) -0.002(2)
C00Z 0.052(3) 0.047(3) 0.043(3) 0.004(2) -0.003(2) -0.003(2)
C010 0.044(3) 0.052(3) 0.052(3) 0.007(2) -0.007(2) 0.001(2)
N011 0.122(4) 0.077(3) 0.028(2) -0.002(2) -0.005(2) 0.030(3)
C012 0.033(3) 0.057(3) 0.062(3) -0.015(3) 0.006(2) -0.007(2)
C013 0.063(3) 0.049(3) 0.049(3) -0.008(2) -0.015(3) -0.002(2)
C014 0.039(3) 0.083(4) 0.073(4) -0.036(3) 0.011(3) -0.004(3)
C015 0.052(3) 0.048(3) 0.088(4) -0.005(3) 0.002(3) -0.003(2)
C016 0.068(4) 0.058(3) 0.078(4) -0.026(3) 0.006(3) 0.007(3)
C017 0.085(4) 0.071(4) 0.053(3) -0.027(3) 0.005(3) -0.006(3)
C018 0.071(4) 0.092(4) 0.047(3) -0.002(3) 0.008(3) -0.001(3)
C019 0.053(4) 0.082(5) 0.110(6) -0.048(4) 0.016(4) -0.006(3)
C01A 0.088(4) 0.082(4) 0.032(3) -0.005(3) 0.000(3) 0.004(3)
O01B 0.125(4) 0.160(5) 0.094(4) 0.058(4) 0.009(3) -0.011(4)
C01C 0.055(4) 0.049(3) 0.136(7) -0.029(4) 0.008(4) 0.004(3)
C01D 0.078(4) 0.130(7) 0.054(4) -0.018(4) 0.015(3) 0.001(4)
C01E 0.063(4) 0.122(6) 0.072(5) -0.049(4) 0.019(3) -0.010(4)
C01G 0.102(5) 0.058(4) 0.102(5) 0.004(4) -0.007(4) -0.013(4)
O01H 0.273(9) 0.118(5) 0.130(5) 0.060(4) -0.027(5) -0.089(6)
O01I 0.280(9) 0.088(4) 0.149(6) -0.031(4) -0.004(6) 0.042(5)
C01J 0.096(5) 0.129(6) 0.066(4) -0.015(4) -0.009(4) -0.020(5)
C01K 0.131(7) 0.164(8) 0.072(5) -0.040(5) 0.030(5) -0.019(6)
C01L 0.107(9) 0.079(7) 0.036(4) 0.007(4) -0.006(6) -0.001(6)
C01N 0.183(16) 0.078(8) 0.109(10) 0.018(7) 0.013(11) -0.018(9)
O2AA 0.139(6) 0.234(9) 0.256(10) -0.038(8) -0.071(6) 0.088(6)
C1 0.183(16) 0.078(8) 0.109(10) 0.018(7) 0.013(11) -0.018(9)
C0AA 0.107(9) 0.079(7) 0.036(4) 0.007(4) -0.006(6) -0.001(6)

loop_
_atom_type_symbol
_atom_type_description
_atom_type_scat_dispersion_real
_atom_type_scat_dispersion_imag
_atom_type_scat_source
C C 0.0033 0.0016 'International Tables Vol C Tables 4.2.6.8 and 6.1.1.4'
H H 0.0000 0.0000 'International Tables Vol C Tables 4.2.6.8 and 6.1.1.4'
Cl Cl 0.1484 0.1585 'International Tables Vol C Tables 4.2.6.8 and 6.1.1.4'
N N 0.0061 0.0033 'International Tables Vol C Tables 4.2.6.8 and 6.1.1.4'
O O 0.0106 0.0060 'International Tables Vol C Tables 4.2.6.8 and 6.1.1.4'

loop_
_geom_angle_atom_site_label_1
_geom_angle_atom_site_label_2
_geom_angle_atom_site_label_3
_geom_angle
O01H Cl01 O01B 106.6(4)
O01H Cl01 O01I 106.9(6)
O01I Cl01 O01B 108.6(4)
O2AA Cl01 O01B 113.8(6)
O2AA Cl01 O01H 109.0(6)
O2AA Cl01 O01I 111.6(5)
O1 Cl O2 107.7(7)
O1 Cl O0AA 108.5(7)
O1 Cl O5 133.6(11)
O2 Cl O0AA 84.3(7)
O2 Cl O5 87.8(11)
O4 Cl O1 111.0(16)
O4 Cl O2 124.5(17)
O4 Cl O0AA 117.6(15)
O4 Cl O1AA 48.2(14)
O4 Cl O4AA 81.9(16)
O4 Cl O5AA 51.3(17)
O4 Cl O8AA 150.8(17)
O4 Cl O9AA 91.1(19)
O4 Cl O8 93.3(17)
O4 Cl O5 36.8(15)
O1AA Cl O1 100.2(7)
O1AA Cl O2 150.9(7)
O1AA Cl O0AA 79.1(7)
O1AA Cl O4AA 42.4(7)
O1AA Cl O5AA 99.2(12)
O1AA Cl O8AA 124.9(13)
O1AA Cl O5 78.7(11)
Cl1 Cl O1 78.9(12)
Cl1 Cl O2 57.8(12)
Cl1 Cl O0AA 48.6(12)
Cl1 Cl O4 166.1(19)
Cl1 Cl O1AA 122.0(13)
Cl1 Cl O4AA 85.0(14)
Cl1 Cl O5AA 138.4(15)
Cl1 Cl O8AA 20.4(15)
Cl1 Cl O9AA 93.0(15)
Cl1 Cl O8 98.8(16)
Cl1 Cl O5 141.1(15)
O4AA Cl O1 115.2(8)
O4AA Cl O2 114.9(9)
O4AA Cl O0AA 37.5(7)
O4AA Cl O5AA 129.1(13)
O4AA Cl O5 95.2(12)
O5AA Cl O1 101.1(12)
O5AA Cl O2 83.6(11)
O5AA Cl O0AA 150.2(11)
O5AA Cl O5 35.8(11)
O8AA Cl O1 98.0(12)
O8AA Cl O2 43.7(10)
O8AA Cl O0AA 45.9(10)
O8AA Cl O4AA 82.9(13)
O8AA Cl O5AA 127.2(15)
O8AA Cl O5 120.9(14)
O9AA Cl O1 116.4(9)
O9AA Cl O2 35.3(8)
O9AA Cl O0AA 111.6(10)
O9AA Cl O1AA 134.0(11)
O9AA Cl O4AA 126.8(10)
O9AA Cl O5AA 49.1(11)
O9AA Cl O8AA 78.3(13)
O9AA Cl O5 56.2(12)
O8 Cl O1 23.8(11)
O8 Cl O2 108.4(11)
O8 Cl O0AA 132.2(12)
O8 Cl O1AA 100.5(12)
O8 Cl O4AA 130.4(13)
O8 Cl O5AA 77.6(15)
O8 Cl O8AA 115.5(15)
O8 Cl O9AA 102.6(14)
O8 Cl O5 110.0(15)
O5 Cl O0AA 116.6(11)
C00F O003 C009 121.3(3)
C00Y O005 C010 118.0(4)
C00I N006 H006 118.2
C00I N006 C00X 123.6(4)
C00X N006 H006 118.2
C00Z N008 H008 118.1
C00Z N008 C013 123.8(4)
C013 N008 H008 118.1
O003 C009 C00C 119.4(3)
C00P C009 O003 116.1(4)
C00P C009 C00C 124.4(4)
C018 N00A C012 122.6(5)
C00C C00B C00D 119.2(4)
C00C C00B C00G 120.0(3)
C00D C00B C00G 120.7(4)
C00B C00C C009 120.1(4)
C00B C00C C00M 125.4(4)
C00M C00C C009 114.4(4)
C00B C00D C00F 119.0(4)
C00B C00D C00U 125.2(4)
C00U C00D C00F 115.7(4)
C00O N00E C016 121.9(4)
C00O N00E C017 122.7(4)
C017 N00E C016 115.3(4)
O003 C00F C00D 120.6(3)
O003 C00F C00J 116.0(4)
C00J C00F C00D 123.4(4)
C00K C00G C00B 119.2(4)
C00K C00G C00L 119.1(4)
C00L C00G C00B 121.5(4)
H00C O00H H00D 104.5
O004 C00I N006 122.9(4)
O004 C00I C00L 121.0(4)
N006 C00I C00L 116.1(4)
C00F C00J H00J 120.1
C00F C00J C00O 119.9(4)
C00O C00J H00J 120.1
C00G C00K H00K 119.7
C00W C00K C00G 120.7(4)
C00W C00K H00K 119.7
C00G C00L C00I 121.0(4)
C00T C00L C00G 119.6(4)
C00T C00L C00I 119.4(4)
C00C C00M H00M 118.6
C00N C00M C00C 122.8(4)
C00N C00M H00M 118.6
C00M C00N H00N 119.4
C00M C00N C00R 121.3(4)
C00R C00N H00N 119.4
N00E C00O C00J 121.4(4)
N00E C00O C00S 121.1(4)
C00J C00O C00S 117.5(4)
C009 C00P H00P 120.0
C009 C00P C00R 120.1(4)
C00R C00P H00P 120.0
H00E O00Q H00F 104.5
C00P C00R C00N 116.9(4)
N011 C00R C00N 120.3(4)
N011 C00R C00P 122.8(4)
C00O C00S H00S 119.2
C00U C00S C00O 121.7(4)
C00U C00S H00S 119.2
C00L C00T H00T 119.8
C00L C00T C00V 120.4(4)
C00V C00T H00T 119.8
C00D C00U H00U 119.1
C00S C00U C00D 121.8(4)
C00S C00U H00U 119.1
C00T C00V H00V 120.1
C00W C00V C00T 119.8(4)
C00W C00V H00V 120.1
C00K C00W H00W 119.8
C00V C00W C00K 120.4(5)
C00V C00W H00W 119.8
N006 C00X H00A 108.8
N006 C00X H00B 108.8
N006 C00X C013 113.7(4)
H00A C00X H00B 107.7
C013 C00X H00A 108.8
C013 C00X H00B 108.8
O005 C00Y C012 114.1(4)
O005 C00Y C015 126.6(5)
C015 C00Y C012 119.3(5)
O007 C00Z N008 122.9(5)
O007 C00Z C010 119.5(4)
N008 C00Z C010 117.6(4)
O005 C010 C00Z 109.8(4)
O005 C010 H01A 109.7
O005 C010 H01B 109.7
C00Z C010 H01A 109.7
C00Z C010 H01B 109.7
H01A C010 H01B 108.2
C00R N011 C01A 123.2(5)
C00R N011 C01L 119.8(5)
C00R N011 C0AA 118.0(7)
C01A N011 C01L 114.1(5)
C01A N011 C0AA 113.4(7)
N00A C012 C00Y 120.6(4)
N00A C012 C014 118.4(5)
C014 C012 C00Y 121.1(5)
N008 C013 C00X 109.7(4)
N008 C013 H01C 109.7
N008 C013 H01D 109.7
C00X C013 H01C 109.7
C00X C013 H01D 109.7
H01C C013 H01D 108.2
C012 C014 C019 117.8(6)
C01E C014 C012 117.8(6)
C01E C014 C019 124.3(6)
C00Y C015 H015 120.1
C00Y C015 C01C 119.8(6)
C01C C015 H015 120.1
N00E C016 H01E 108.9
N00E C016 H01F 108.9
N00E C016 C01G 113.4(5)
H01E C016 H01F 107.7
C01G C016 H01E 108.9
C01G C016 H01F 108.9
N00E C017 H01G 108.9
N00E C017 H01H 108.9
N00E C017 C01K 113.5(5)
H01G C017 H01H 107.7
C01K C017 H01G 108.9
C01K C017 H01H 108.9
N00A C018 H018 119.7
N00A C018 C01D 120.5(6)
C01D C018 H018 119.7
C014 C019 H019 119.8
C01C C019 C014 120.3(6)
C01C C019 H019 119.8
N011 C01A H01I 109.1
N011 C01A H01J 109.1
N011 C01A C01J 112.5(5)
H01I C01A H01J 107.8
C01J C01A H01I 109.1
C01J C01A H01J 109.1
C015 C01C H01K 119.2
C019 C01C C015 121.6(6)
C019 C01C H01K 119.2
C018 C01D H01L 120.6
C01E C01D C018 118.8(7)
C01E C01D H01L 120.6
C014 C01E H01M 119.1
C01D C01E C014 121.8(6)
C01D C01E H01M 119.1
C016 C01G H01N 109.5
C016 C01G H01O 109.5
C016 C01G H01P 109.5
H01N C01G H01O 109.5
H01N C01G H01P 109.5
H01O C01G H01P 109.5
C01A C01J H01Q 109.5
C01A C01J H01R 109.5
C01A C01J H01S 109.5
H01Q C01J H01R 109.5
H01Q C01J H01S 109.5
H01R C01J H01S 109.5
C017 C01K H01T 109.5
C017 C01K H01U 109.5
C017 C01K H01V 109.5
H01T C01K H01U 109.5
H01T C01K H01V 109.5
H01U C01K H01V 109.5
N011 C01L H01W 111.1
N011 C01L H01X 111.1
H01W C01L H01X 109.0
C01N C01L N011 103.4(11)
C01N C01L H01W 111.1
C01N C01L H01X 111.1
C01L C01N H01Y 109.5
C01L C01N H 109.5
C01L C01N HA 109.5
H01Y C01N H 109.5
H01Y C01N HA 109.5
H C01N HA 109.5
H1A C1 H1B 109.5
H1A C1 H1C 109.5
H1B C1 H1C 109.5
C0AA C1 H1A 109.5
C0AA C1 H1B 109.5
C0AA C1 H1C 109.5
N011 C0AA H0AA 110.5
N011 C0AA H0AB 110.5
C1 C0AA N011 106.2(14)
C1 C0AA H0AA 110.5
C1 C0AA H0AB 110.5
H0AA C0AA H0AB 108.7
Cl1 O1 Cl 21.0(5)
O3AA O1 Cl 85(2)
O3AA O1 Cl1 64(2)
O8 O1 Cl 64(3)
O8 O1 Cl1 82(3)
O8 O1 O3AA 132(4)
Cl1 O2 Cl 20.4(5)
O8AA O2 Cl 61.9(16)
O8AA O2 Cl1 42.9(14)
O9AA O2 Cl 62.8(14)
O9AA O2 Cl1 83.2(16)
O9AA O2 O8AA 123(2)
Cl1 O0AA Cl 19.1(6)
O4AA O0AA Cl 64.2(12)
O4AA O0AA Cl1 82.6(15)
O4AA O0AA O8AA 124(2)
O8AA O0AA Cl 60.6(15)
O8AA O0AA Cl1 44.2(13)
Cl O4 Cl1 4.0(6)
Cl O4 O4AA 51.1(12)
O1AA O4 Cl 69(2)
O1AA O4 Cl1 65.9(18)
O1AA O4 O4AA 30.4(13)
O1AA O4 O5AA 138(3)
O4AA O4 Cl1 47.3(10)
O5AA O4 Cl 70(2)
O5AA O4 Cl1 73(2)
O5AA O4 O4AA 118(3)
O5 O4 Cl 84(3)
O5 O4 O1AA 131(4)
O5 O4 Cl1 84(3)
O5 O4 O4AA 101(3)
O5 O4 O5AA 49(2)
Cl O1AA Cl1 15.4(4)
O4 O1AA Cl 63.3(18)
O4 O1AA Cl1 78.4(19)
O4AA O1AA Cl 70.4(12)
O4AA O1AA O4 116(2)
O4AA O1AA Cl1 57.8(12)
Cl Cl1 O1 80.1(13)
Cl Cl1 O2 101.8(14)
Cl Cl1 O0AA 112.3(15)
Cl Cl1 O4 9.9(13)
Cl Cl1 O1AA 42.6(11)
Cl Cl1 O3AA 108.1(17)
Cl Cl1 O4AA 73.4(14)
Cl Cl1 O5AA 30.7(12)
Cl Cl1 O8AA 148(2)
Cl Cl1 O9AA 65.8(13)
Cl Cl1 O8 60.6(14)
O1 Cl1 O4 87.3(13)
O1 Cl1 O1AA 86.2(9)
O1 Cl1 O5AA 83.7(11)
O1 Cl1 O9AA 109.2(11)
O1 Cl1 O8 23.0(10)
O2 Cl1 O1 120.5(9)
O2 Cl1 O4 104.0(15)
O2 Cl1 O1AA 134.1(11)
O2 Cl1 O3AA 110.9(13)
O2 Cl1 O4AA 125.3(10)
O2 Cl1 O5AA 73.9(10)
O2 Cl1 O9AA 36.1(8)
O2 Cl1 O8 109.8(12)
O0AA Cl1 O1 128.0(10)
O0AA Cl1 O2 106.5(11)
O0AA Cl1 O4 102.6(14)
O0AA Cl1 O1AA 75.4(9)
O0AA Cl1 O3AA 116.3(13)
O0AA Cl1 O4AA 40.1(8)
O0AA Cl1 O5AA 132.8(13)
O0AA Cl1 O9AA 122.1(11)
O0AA Cl1 O8 143.8(14)
O4 Cl1 O5AA 37.6(12)
O1AA Cl1 O4 35.7(10)
O1AA Cl1 O5AA 73.0(10)
O3AA Cl1 O1 28.2(9)
O3AA Cl1 O4 115.5(16)
O3AA Cl1 O1AA 108.3(13)
O3AA Cl1 O4AA 122.5(12)
O3AA Cl1 O5AA 106.5(14)
O3AA Cl1 O9AA 118.6(13)
O3AA Cl1 O8 48.6(13)
O4AA Cl1 O1 112.3(10)
O4AA Cl1 O4 64.2(13)
O4AA Cl1 O1AA 35.7(7)
O4AA Cl1 O5AA 99.9(13)
O4AA Cl1 O9AA 113.9(12)
O4AA Cl1 O8 113.5(14)
O8AA Cl1 O1 130(2)
O8AA Cl1 O2 55.2(17)
O8AA Cl1 O0AA 62.3(18)
O8AA Cl1 O4 142(2)
O8AA Cl1 O1AA 136(2)
O8AA Cl1 O3AA 102(2)
O8AA Cl1 O4AA 100(2)
O8AA Cl1 O5AA 128(2)
O8AA Cl1 O9AA 89.5(19)
O8AA Cl1 O8 144(2)
O9AA Cl1 O4 69.0(15)
O9AA Cl1 O1AA 103.0(12)
O9AA Cl1 O5AA 38.4(10)
O9AA Cl1 O8 88.9(14)
O8 Cl1 O4 69.2(15)
O8 Cl1 O1AA 79.8(12)
O8 Cl1 O5AA 60.7(13)
Cl O3AA O8AA 48.7(10)
O1 O3AA Cl 69(2)
O1 O3AA Cl1 88(3)
O1 O3AA O8AA 117(3)
O1 O3AA O8 22(2)
Cl1 O3AA Cl 18.9(6)
Cl1 O3AA O8AA 30.1(10)
O8 O3AA Cl 55.4(14)
O8 O3AA Cl1 73.7(17)
O8 O3AA O8AA 101(2)
Cl O4AA O4 47.0(11)
Cl O4AA Cl1 21.6(5)
O0AA O4AA Cl 78.3(13)
O0AA O4AA O4 123.0(19)
O0AA O4AA O1AA 142(2)
O0AA O4AA Cl1 57.3(12)
O1AA O4AA Cl 67.1(12)
O1AA O4AA O4 33.6(14)
O1AA O4AA Cl1 86.5(15)
Cl1 O4AA O4 68.5(13)
Cl O5AA Cl1 11.0(4)
Cl O5AA O8 48.3(11)
O4 O5AA Cl 58.8(19)
O4 O5AA Cl1 69.5(19)
O4 O5AA O8 79(2)
O9AA O5AA Cl 61.6(14)
O9AA O5AA O4 107(3)
O9AA O5AA Cl1 52.3(13)
O9AA O5AA O8 90.1(19)
O8 O5AA Cl1 49.1(11)
O5 O5AA Cl 77(2)
O5 O5AA O4 49(2)
O5 O5AA Cl1 82(2)
O5 O5AA O9AA 81(3)
O5 O5AA O8 120(3)
Cl O8AA O3AA 59.2(13)
Cl O8AA O9AA 50.2(10)
O2 O8AA Cl 74.4(17)
O2 O8AA O0AA 133(3)
O2 O8AA O3AA 97(2)
O2 O8AA O9AA 25.2(11)
O0AA O8AA Cl 73.5(17)
O0AA O8AA O3AA 95(2)
O0AA O8AA O9AA 111(2)
Cl1 O8AA Cl 12.0(9)
Cl1 O8AA O2 82(2)
Cl1 O8AA O0AA 74(2)
Cl1 O8AA O3AA 47.9(16)
Cl1 O8AA O9AA 59.2(17)
O9AA O8AA O3AA 88.1(15)
Cl O9AA Cl1 21.2(5)
Cl O9AA O8AA 51.5(11)
Cl O9AA O5 68.0(14)
O2 O9AA Cl 81.9(16)
O2 O9AA Cl1 60.7(14)
O2 O9AA O5AA 148(3)
O2 O9AA O8AA 31.6(14)
O2 O9AA O5 138(2)
Cl1 O9AA O8AA 31.3(9)
O5AA O9AA Cl 69.2(15)
O5AA O9AA Cl1 89.3(17)
O5AA O9AA O8AA 121(2)
O5AA O9AA O5 41.5(15)
O5 O9AA Cl1 87.3(15)
O5 O9AA O8AA 109.0(17)
Cl O8 Cl1 20.6(6)
Cl O8 O5AA 54.1(12)
O1 O8 Cl 92(3)
O1 O8 Cl1 75(3)
O1 O8 O3AA 26(2)
O1 O8 O5AA 145(4)
Cl1 O8 O5AA 70.2(14)
O3AA O8 Cl 77.8(17)
O3AA O8 Cl1 57.6(14)
O3AA O8 O5AA 124(2)
Cl O5 Cl1 9.9(4)
O4 O5 Cl 59(3)
O4 O5 Cl1 69(3)
O4 O5 O9AA 112(3)
O5AA O5 Cl 67(2)
O5AA O5 O4 82(3)
O5AA O5 Cl1 71(2)
O5AA O5 O9AA 58(2)
O9AA O5 Cl 55.9(12)
O9AA O5 Cl1 49.0(11)

loop_
_geom_bond_atom_site_label_1
_geom_bond_atom_site_label_2
_geom_bond_distance
Cl01 O01B 1.432(5)
Cl01 O01H 1.372(6)
Cl01 O01I 1.390(6)
Cl01 O2AA 1.365(6)
Cl O1 1.468(12)
Cl O2 1.500(11)
Cl O0AA 1.513(12)
Cl O4 1.31(3)
Cl O1AA 1.361(13)
Cl Cl1 0.534(11)
Cl O4AA 1.391(15)
Cl O5AA 1.43(2)
Cl O8AA 1.37(3)
Cl O9AA 1.348(18)
Cl O8 1.32(2)
Cl O5 1.51(2)
O003 C009 1.366(5)
O003 C00F 1.360(5)
O004 C00I 1.235(5)
O005 C00Y 1.351(5)
O005 C010 1.437(6)
N006 H006 0.8600
N006 C00I 1.317(6)
N006 C00X 1.452(6)
O007 C00Z 1.226(5)
N008 H008 0.8600
N008 C00Z 1.320(6)
N008 C013 1.441(6)
C009 C00C 1.421(5)
C009 C00P 1.345(6)
N00A C012 1.362(6)
N00A C018 1.324(7)
C00B C00C 1.393(5)
C00B C00D 1.404(5)
C00B C00G 1.487(5)
C00C C00M 1.420(6)
C00D C00F 1.418(6)
C00D C00U 1.414(6)
N00E C00O 1.354(6)
N00E C016 1.479(7)
N00E C017 1.453(7)
C00F C00J 1.363(6)
C00G C00K 1.379(6)
C00G C00L 1.404(6)
O00H H00C 0.8506
O00H H00D 0.8502
C00I C00L 1.497(6)
C00J H00J 0.9300
C00J C00O 1.408(6)
C00K H00K 0.9300
C00K C00W 1.376(6)
C00L C00T 1.382(6)
C00M H00M 0.9300
C00M C00N 1.345(6)
C00N H00N 0.9300
C00N C00R 1.432(6)
C00O C00S 1.423(6)
C00P H00P 0.9300
C00P C00R 1.417(6)
O00Q H00E 0.8495
O00Q H00F 0.8508
C00R N011 1.324(6)
C00S H00S 0.9300
C00S C00U 1.351(6)
C00T H00T 0.9300
C00T C00V 1.382(7)
C00U H00U 0.9300
C00V H00V 0.9300
C00V C00W 1.374(7)
C00W H00W 0.9300
C00X H00A 0.9700
C00X H00B 0.9700
C00X C013 1.505(7)
C00Y C012 1.413(7)
C00Y C015 1.367(7)
C00Z C010 1.481(7)
C010 H01A 0.9700
C010 H01B 0.9700
N011 C01A 1.470(7)
N011 C01L 1.515(12)
N011 C0AA 1.570(14)
C012 C014 1.409(7)
C013 H01C 0.9700
C013 H01D 0.9700
C014 C019 1.414(9)
C014 C01E 1.393(9)
C015 H015 0.9300
C015 C01C 1.409(8)
C016 H01E 0.9700
C016 H01F 0.9700
C016 C01G 1.498(9)
C017 H01G 0.9700
C017 H01H 0.9700
C017 C01K 1.496(9)
C018 H018 0.9300
C018 C01D 1.386(8)
C019 H019 0.9300
C019 C01C 1.356(10)
C01A H01I 0.9700
C01A H01J 0.9700
C01A C01J 1.512(9)
C01C H01K 0.9300
C01D H01L 0.9300
C01D C01E 1.345(10)
C01E H01M 0.9300
C01G H01N 0.9600
C01G H01O 0.9600
C01G H01P 0.9600
C01J H01Q 0.9600
C01J H01R 0.9600
C01J H01S 0.9600
C01K H01T 0.9600
C01K H01U 0.9600
C01K H01V 0.9600
C01L H01W 0.9700
C01L H01X 0.9700
C01L C01N 1.496(17)
C01N H01Y 0.9600
C01N H 0.9600
C01N HA 0.9600
C1 H1A 0.9600
C1 H1B 0.9600
C1 H1C 0.9600
C1 C0AA 1.512(18)
C0AA H0AA 0.9700
C0AA H0AB 0.9700
O1 Cl1 1.463(15)
O1 O3AA 0.69(2)
O1 O8 0.59(3)
O2 Cl1 1.297(14)
O2 O8AA 1.08(2)
O2 O9AA 0.876(19)
O0AA Cl1 1.227(14)
O0AA O4AA 0.940(17)
O0AA O8AA 1.13(2)
O4 O1AA 1.09(3)
O4 Cl1 1.83(3)
O4 O4AA 1.77(4)
O4 O5AA 1.19(4)
O4 O5 0.91(3)
O1AA Cl1 1.705(17)
O1AA O4AA 0.997(17)
Cl1 O3AA 1.32(2)
Cl1 O4AA 1.446(18)
Cl1 O5AA 1.87(3)
Cl1 O8AA 0.89(2)
Cl1 O9AA 1.48(2)
Cl1 O8 1.50(3)
O3AA O8AA 1.74(3)
O3AA O8 1.17(3)
O5AA O9AA 1.16(3)
O5AA O8 1.73(3)
O5AA O5 0.91(3)
O8AA O9AA 1.72(3)
O9AA O5 1.35(3)
